data_4131916
loop_
_publ_author_name
'Wolf, Benjamin M.'
'Stuhl, Christoph'
'Maichle-M\"ossmer, C\"acilia'
'Anwander, Reiner'

_publ_section_title
;
 Dimethylcalcium.
;
_journal_issue 6
_journal_name_full 'Journal of the American Chemical Society'
_journal_page_first 2373
_journal_page_last 2383
_journal_paper_doi 10.1021/jacs.7b12984
_journal_volume 140
_journal_year 2018
_chemical_formula_sum 'C62 H110 B2 Ca2 N12 O3'
_chemical_formula_weight 1173.39
_space_group_crystal_system triclinic
_space_group_IT_number 2
_space_group_name_Hall '-P 1'
_space_group_name_H-M_alt 'P -1'
_atom_sites_solution_hydrogens mixed
_audit_creation_method SHELXL-2014/7
_cell_angle_alpha 79.691(2)
_cell_angle_beta 80.461(2)
_cell_angle_gamma 80.899(2)
_cell_formula_units_Z 2
_cell_length_a 11.6278(11)
_cell_length_b 15.9075(15)
_cell_length_c 19.5703(18)
_cell_measurement_reflns_used 251
_cell_measurement_temperature 100(2)
_cell_measurement_theta_max 28.095
_cell_measurement_theta_min 2.215
_cell_volume 3481.3(6)
_computing_cell_refinement 'SAINT V8.37A (Bruker AXS Inc., 2015)'
_computing_data_collection 'Bruker Apex3'
_computing_data_reduction 'SAINT V8.37A (Bruker AXS Inc., 2015)'
_computing_structure_refinement 'SHELXL-2014/7 (Sheldrick, 2014)'
_computing_structure_solution 'XT, VERSION 2014/5'
_diffrn_ambient_temperature 100(2)
_diffrn_measured_fraction_theta_full 1.000
_diffrn_measured_fraction_theta_max 0.999
_diffrn_measurement_device_type 'Smart Apex II Duo'
_diffrn_measurement_method omega-scans
_diffrn_radiation_type MoK\a
_diffrn_radiation_wavelength 0.71073
_diffrn_reflns_av_R_equivalents 0.0495
_diffrn_reflns_av_unetI/netI 0.0386
_diffrn_reflns_Laue_measured_fraction_full 1.000
_diffrn_reflns_Laue_measured_fraction_max 0.999
_diffrn_reflns_limit_h_max 15
_diffrn_reflns_limit_h_min -15
_diffrn_reflns_limit_k_max 20
_diffrn_reflns_limit_k_min -20
_diffrn_reflns_limit_l_max 25
_diffrn_reflns_limit_l_min -25
_diffrn_reflns_number 80717
_diffrn_reflns_point_group_measured_fraction_full 1.000
_diffrn_reflns_point_group_measured_fraction_max 0.999
_diffrn_reflns_theta_full 25.242
_diffrn_reflns_theta_max 27.877
_diffrn_reflns_theta_min 1.068
_diffrn_source Imus-tube
_exptl_absorpt_coefficient_mu 0.213
_exptl_absorpt_correction_T_max 0.7460
_exptl_absorpt_correction_T_min 0.7061
_exptl_absorpt_correction_type numerical
_exptl_absorpt_process_details sadabs
_exptl_crystal_colour colorless
_exptl_crystal_density_diffrn 1.119
_exptl_crystal_description column
_exptl_crystal_F_000 1280
_exptl_crystal_size_max 0.345
_exptl_crystal_size_mid 0.127
_exptl_crystal_size_min 0.115
_refine_diff_density_max 0.464
_refine_diff_density_min -0.278
_refine_diff_density_rms 0.047
_refine_ls_extinction_method none
_refine_ls_goodness_of_fit_ref 1.019
_refine_ls_hydrogen_treatment mixed
_refine_ls_matrix_type full
_refine_ls_number_parameters 848
_refine_ls_number_reflns 16576
_refine_ls_number_restraints 270
_refine_ls_restrained_S_all 1.024
_refine_ls_R_factor_all 0.0572
_refine_ls_R_factor_gt 0.0406
_refine_ls_shift/su_max 0.017
_refine_ls_shift/su_mean 0.001
_refine_ls_structure_factor_coef Fsqd
_refine_ls_weighting_details 'w=1/[\s^2^(Fo^2^)+(0.0426P)^2^+1.5813P] where P=(Fo^2^+2Fc^2^)/3'
_refine_ls_weighting_scheme calc
_refine_ls_wR_factor_gt 0.0943
_refine_ls_wR_factor_ref 0.1030
_reflns_Friedel_coverage 0.000
_reflns_number_gt 13114
_reflns_number_total 16576
_reflns_threshold_expression 'I > 2\s(I)'
_cod_data_source_file ja7b12984_si_002.cif
_cod_data_source_block 5a_mo_BW382b_0mCili
_cod_database_code 4131916
_shelx_shelxl_version_number 2014/7
_shelx_space_group_comment
;
The symmetry employed for this shelxl refinement is uniquely defined
by the following loop, which should always be used as a source of
symmetry information in preference to the above space-group names.
They are only intended as comments.
;
_shelx_estimated_absorpt_t_min 0.930
_shelx_estimated_absorpt_t_max 0.976

loop_
_space_group_symop_operation_xyz
'x, y, z'
'-x, -y, -z'

loop_
_atom_site_label
_atom_site_type_symbol
_atom_site_fract_x
_atom_site_fract_y
_atom_site_fract_z
_atom_site_U_iso_or_equiv
_atom_site_adp_type
_atom_site_occupancy
_atom_site_site_symmetry_order
_atom_site_calc_flag
_atom_site_refinement_flags_posn
_atom_site_refinement_flags_adp
_atom_site_refinement_flags_occupancy
_atom_site_disorder_assembly
_atom_site_disorder_group
O1_2 O 0.2478(7) 0.0819(6) 0.0339(5) 0.050(2) Uani 0.369(7) 1 d D U P A 2
C1_2 C 0.1413(6) 0.1316(5) 0.0135(4) 0.0365(15) Uani 0.369(7) 1 d D U P A 2
H1A_2 H 0.0773 0.1300 0.0538 0.044 Uiso 0.369(7) 1 calc R U P A 2
H1B_2 H 0.1162 0.1087 -0.0247 0.044 Uiso 0.369(7) 1 calc R U P A 2
C2_2 C 0.1696(7) 0.2212(5) -0.0109(7) 0.083(3) Uani 0.369(7) 1 d D U P A 2
H2A_2 H 0.1156 0.2623 0.0160 0.100 Uiso 0.369(7) 1 calc R U P A 2
H2B_2 H 0.1631 0.2390 -0.0614 0.100 Uiso 0.369(7) 1 calc R U P A 2
C3_2 C 0.2957(7) 0.2181(5) 0.0023(6) 0.075(2) Uani 0.369(7) 1 d D U P A 2
H3A_2 H 0.3499 0.2203 -0.0425 0.090 Uiso 0.369(7) 1 calc R U P A 2
H3B_2 H 0.3030 0.2676 0.0248 0.090 Uiso 0.369(7) 1 calc R U P A 2
C4_2 C 0.3237(10) 0.1377(7) 0.0481(7) 0.082(3) Uani 0.369(7) 1 d D U P A 2
H4A_2 H 0.4074 0.1140 0.0371 0.098 Uiso 0.369(7) 1 calc R U P A 2
H4B_2 H 0.3075 0.1460 0.0979 0.098 Uiso 0.369(7) 1 calc R U P A 2
O1_1 O 0.2562(4) 0.0768(3) 0.0116(3) 0.0468(11) Uani 0.631(7) 1 d D U P A 1
C1_1 C 0.3485(5) 0.1078(4) 0.0318(3) 0.0661(14) Uani 0.631(7) 1 d D U P A 1
H1A_1 H 0.4157 0.1093 -0.0066 0.079 Uiso 0.631(7) 1 calc R U P A 1
H1B_1 H 0.3750 0.0695 0.0736 0.079 Uiso 0.631(7) 1 calc R U P A 1
C2_1 C 0.3057(4) 0.1978(4) 0.0487(3) 0.0674(14) Uani 0.631(7) 1 d D U P A 1
H2A_1 H 0.3078 0.1996 0.0987 0.081 Uiso 0.631(7) 1 calc R U P A 1
H2B_1 H 0.3554 0.2397 0.0195 0.081 Uiso 0.631(7) 1 calc R U P A 1
C3_1 C 0.1834(4) 0.2179(3) 0.0326(2) 0.0564(12) Uani 0.631(7) 1 d D U P A 1
H3A_1 H 0.1708 0.2753 0.0035 0.068 Uiso 0.631(7) 1 calc R U P A 1
H3B_1 H 0.1262 0.2167 0.0762 0.068 Uiso 0.631(7) 1 calc R U P A 1
C4_1 C 0.1720(5) 0.1477(3) -0.0068(3) 0.0595(15) Uani 0.631(7) 1 d D U P A 1
H4A_1 H 0.0919 0.1308 0.0055 0.071 Uiso 0.631(7) 1 calc R U P A 1
H4B_1 H 0.1858 0.1682 -0.0580 0.071 Uiso 0.631(7) 1 calc R U P A 1
C1 C 0.66282(12) -0.05492(9) 0.27604(7) 0.0161(3) Uani 1 1 d . . . . .
H01 H 0.7626(13) -0.0734(10) 0.4810(8) 0.012(4) Uiso 1 1 d . . . . .
C2 C 0.64214(12) -0.13383(9) 0.31749(8) 0.0181(3) Uani 1 1 d . . . . .
H2 H 0.6119 -0.1797 0.3042 0.022 Uiso 1 1 calc R U . . .
H02 H 0.2739(13) 0.4538(10) 0.0940(8) 0.011(4) Uiso 1 1 d . . . . .
C3 C 0.67482(12) -0.13116(9) 0.38159(7) 0.0169(3) Uani 1 1 d . . . . .
C4 C 0.64998(13) -0.02538(10) 0.19922(7) 0.0187(3) Uani 1 1 d . . . . .
C5 C 0.57433(14) 0.06280(10) 0.18915(8) 0.0240(3) Uani 1 1 d . . . . .
H5A H 0.5613 0.0786 0.1400 0.036 Uiso 1 1 calc R U . . .
H5B H 0.6149 0.1062 0.2016 0.036 Uiso 1 1 calc R U . . .
H5C H 0.4984 0.0600 0.2194 0.036 Uiso 1 1 calc R U . . .
C6 C 0.77226(14) -0.01901(12) 0.15634(8) 0.0285(4) Uani 1 1 d . . . . .
H6A H 0.7647 -0.0039 0.1063 0.043 Uiso 1 1 calc R U . . .
H6B H 0.8220 -0.0746 0.1645 0.043 Uiso 1 1 calc R U . . .
H6C H 0.8082 0.0255 0.1708 0.043 Uiso 1 1 calc R U . . .
C7 C 0.59048(16) -0.09047(11) 0.17314(9) 0.0303(4) Uani 1 1 d . . . . .
H7A H 0.5806 -0.0707 0.1238 0.045 Uiso 1 1 calc R U . . .
H7B H 0.5132 -0.0957 0.2013 0.045 Uiso 1 1 calc R U . . .
H7C H 0.6395 -0.1467 0.1776 0.045 Uiso 1 1 calc R U . . .
C8 C 0.67522(14) -0.20034(10) 0.44461(8) 0.0241(3) Uani 1 1 d . . . . .
H8A H 0.6268 -0.1780 0.4851 0.036 Uiso 1 1 calc R U . . .
H8B H 0.7561 -0.2184 0.4547 0.036 Uiso 1 1 calc R U . . .
H8C H 0.6430 -0.2498 0.4353 0.036 Uiso 1 1 calc R U . . .
C9 C 1.06295(12) -0.00271(10) 0.33454(8) 0.0189(3) Uani 1 1 d . . . . .
C10 C 1.09736(13) -0.06013(10) 0.39286(8) 0.0217(3) Uani 1 1 d . . . . .
H10 H 1.1752 -0.0852 0.3998 0.026 Uiso 1 1 calc R U . . .
C11 C 0.99524(13) -0.07291(9) 0.43824(8) 0.0192(3) Uani 1 1 d . . . . .
C12 C 1.13837(13) 0.03518(11) 0.26909(8) 0.0240(3) Uani 1 1 d . . . . .
C13 C 1.08808(14) 0.02635(12) 0.20354(8) 0.0272(3) Uani 1 1 d . . . . .
H13A H 1.1407 0.0472 0.1615 0.041 Uiso 1 1 calc R U . . .
H13B H 1.0102 0.0605 0.2032 0.041 Uiso 1 1 calc R U . . .
H13C H 1.0811 -0.0344 0.2040 0.041 Uiso 1 1 calc R U . . .
C14 C 1.14171(17) 0.13053(12) 0.27143(10) 0.0374(4) Uani 1 1 d . . . . .
H14A H 1.1942 0.1545 0.2306 0.056 Uiso 1 1 calc R U . . .
H14B H 1.1707 0.1359 0.3145 0.056 Uiso 1 1 calc R U . . .
H14C H 1.0623 0.1621 0.2707 0.056 Uiso 1 1 calc R U . . .
C15 C 1.26353(14) -0.01303(14) 0.26548(10) 0.0368(4) Uani 1 1 d . . . . .
H15A H 1.3109 0.0099 0.2219 0.055 Uiso 1 1 calc R U . . .
H15B H 1.2611 -0.0745 0.2665 0.055 Uiso 1 1 calc R U . . .
H15C H 1.2987 -0.0053 0.3057 0.055 Uiso 1 1 calc R U . . .
C16 C 0.97959(14) -0.12628(10) 0.50948(8) 0.0256(3) Uani 1 1 d . . . . .
H16A H 0.9282 -0.0921 0.5423 0.038 Uiso 1 1 calc R U . . .
H16B H 1.0564 -0.1443 0.5257 0.038 Uiso 1 1 calc R U . . .
H16C H 0.9439 -0.1773 0.5071 0.038 Uiso 1 1 calc R U . . .
C17 C 0.70263(12) 0.20107(10) 0.45640(8) 0.0185(3) Uani 1 1 d . . . . .
C18 C 0.63837(13) 0.16470(10) 0.51892(8) 0.0204(3) Uani 1 1 d . . . . .
H18 H 0.5965 0.1939 0.5557 0.024 Uiso 1 1 calc R U . . .
C19 C 0.64865(12) 0.07801(10) 0.51587(7) 0.0185(3) Uani 1 1 d . . . . .
C20 C 0.72234(13) 0.29450(10) 0.43383(8) 0.0232(3) Uani 1 1 d . . . . .
C21 C 0.78053(17) 0.32264(12) 0.48964(10) 0.0357(4) Uani 1 1 d . . . . .
H21A H 0.7928 0.3832 0.4756 0.054 Uiso 1 1 calc R U . . .
H21B H 0.8565 0.2868 0.4940 0.054 Uiso 1 1 calc R U . . .
H21C H 0.7294 0.3158 0.5349 0.054 Uiso 1 1 calc R U . . .
C22 C 0.80146(15) 0.30715(10) 0.36318(9) 0.0286(4) Uani 1 1 d . . . . .
H22A H 0.8190 0.3667 0.3522 0.043 Uiso 1 1 calc R U . . .
H22B H 0.7611 0.2952 0.3265 0.043 Uiso 1 1 calc R U . . .
H22C H 0.8750 0.2676 0.3656 0.043 Uiso 1 1 calc R U . . .
C23 C 0.60274(15) 0.35069(11) 0.42904(10) 0.0325(4) Uani 1 1 d . . . . .
H23A H 0.6145 0.4115 0.4168 0.049 Uiso 1 1 calc R U . . .
H23B H 0.5523 0.3417 0.4744 0.049 Uiso 1 1 calc R U . . .
H23C H 0.5651 0.3347 0.3928 0.049 Uiso 1 1 calc R U . . .
C24 C 0.60002(13) 0.00765(11) 0.56852(8) 0.0237(3) Uani 1 1 d . . . . .
H24A H 0.5536 -0.0231 0.5462 0.035 Uiso 1 1 calc R U . . .
H24B H 0.5497 0.0325 0.6072 0.035 Uiso 1 1 calc R U . . .
H24C H 0.6649 -0.0327 0.5867 0.035 Uiso 1 1 calc R U . . .
C25 C 0.50032(13) 0.17947(10) 0.34028(8) 0.0234(3) Uani 1 1 d . . . . .
H25A H 0.5130 0.1752 0.3896 0.028 Uiso 1 1 calc R U . . .
H25B H 0.4871 0.1222 0.3323 0.028 Uiso 1 1 calc R U . . .
C26 C 0.39646(15) 0.24634(12) 0.32430(11) 0.0371(4) Uani 1 1 d . . . . .
H26A H 0.3227 0.2201 0.3329 0.045 Uiso 1 1 calc R U . . .
H26B H 0.3873 0.2930 0.3530 0.045 Uiso 1 1 calc R U . . .
C27 C 0.42837(16) 0.27968(13) 0.24769(11) 0.0420(5) Uani 1 1 d . . . . .
H27A H 0.3878 0.3387 0.2350 0.050 Uiso 1 1 calc R U . . .
H27B H 0.4080 0.2415 0.2180 0.050 Uiso 1 1 calc R U . . .
C28 C 0.56086(14) 0.27922(10) 0.23978(9) 0.0276(4) Uani 1 1 d . . . . .
H28A H 0.5983 0.2692 0.1922 0.033 Uiso 1 1 calc R U . . .
H28B H 0.5798 0.3347 0.2481 0.033 Uiso 1 1 calc R U . . .
C29 C 0.85867(15) 0.21650(11) 0.17845(8) 0.0280(4) Uani 1 1 d . . . . .
H29A H 0.8357 0.2778 0.1819 0.042 Uiso 1 1 calc R U . . .
H29B H 0.8215 0.2018 0.1415 0.042 Uiso 1 1 calc R U . . .
H29C H 0.9444 0.2049 0.1670 0.042 Uiso 1 1 calc R U . . .
C30 C 0.17902(13) 0.45428(9) 0.31494(8) 0.0208(3) Uani 1 1 d . . . . .
C31 C 0.11873(14) 0.39794(10) 0.29182(9) 0.0261(3) Uani 1 1 d . . . . .
H31 H 0.0680 0.3599 0.3200 0.031 Uiso 1 1 calc R U . . .
C32 C 0.14750(13) 0.40850(10) 0.22001(9) 0.0229(3) Uani 1 1 d . . . . .
C33 C 0.17905(15) 0.46863(10) 0.38968(8) 0.0258(3) Uani 1 1 d . . . . .
C34 C 0.29720(16) 0.49326(13) 0.39812(9) 0.0358(4) Uani 1 1 d . . . . .
H34A H 0.2992 0.4947 0.4478 0.054 Uiso 1 1 calc R U . . .
H34B H 0.3071 0.5503 0.3708 0.054 Uiso 1 1 calc R U . . .
H34C H 0.3610 0.4506 0.3812 0.054 Uiso 1 1 calc R U . . .
C35 C 0.15559(19) 0.38562(12) 0.44047(9) 0.0400(5) Uani 1 1 d . . . . .
H35A H 0.1566 0.3944 0.4886 0.060 Uiso 1 1 calc R U . . .
H35B H 0.2167 0.3384 0.4288 0.060 Uiso 1 1 calc R U . . .
H35C H 0.0785 0.3711 0.4364 0.060 Uiso 1 1 calc R U . . .
C36 C 0.08054(17) 0.54050(12) 0.40793(9) 0.0360(4) Uani 1 1 d . . . . .
H36A H 0.0777 0.5474 0.4570 0.054 Uiso 1 1 calc R U . . .
H36B H 0.0051 0.5255 0.4012 0.054 Uiso 1 1 calc R U . . .
H36C H 0.0958 0.5946 0.3773 0.054 Uiso 1 1 calc R U . . .
C37 C 0.10944(17) 0.36247(12) 0.16914(10) 0.0351(4) Uani 1 1 d . . . . .
H37A H 0.0745 0.4047 0.1328 0.053 Uiso 1 1 calc R U . . .
H37B H 0.0511 0.3253 0.1939 0.053 Uiso 1 1 calc R U . . .
H37C H 0.1777 0.3272 0.1473 0.053 Uiso 1 1 calc R U . . .
C38 C 0.58712(13) 0.51327(10) 0.15650(8) 0.0200(3) Uani 1 1 d . . . . .
C39 C 0.61513(13) 0.45232(10) 0.11114(8) 0.0220(3) Uani 1 1 d . . . . .
H39 H 0.6914 0.4255 0.0951 0.026 Uiso 1 1 calc R U . . .
C40 C 0.50950(13) 0.43906(9) 0.09434(8) 0.0187(3) Uani 1 1 d . . . . .
C41 C 0.66935(14) 0.55227(11) 0.19103(9) 0.0290(4) Uani 1 1 d . U . . .
C42 C 0.63941(17) 0.53273(13) 0.27070(10) 0.0379(4) Uani 1 1 d . U . . .
H42A H 0.6954 0.5554 0.2926 0.057 Uiso 1 1 calc R U . . .
H42B H 0.6440 0.4702 0.2855 0.057 Uiso 1 1 calc R U . . .
H42C H 0.5595 0.5600 0.2851 0.057 Uiso 1 1 calc R U . . .
C43 C 0.7971(13) 0.4971(16) 0.1793(10) 0.041(3) Uani 0.39(4) 1 d . U P B 1
H43A H 0.8519 0.5196 0.2023 0.061 Uiso 0.39(4) 1 calc R U P B 1
H43B H 0.8255 0.5013 0.1290 0.061 Uiso 0.39(4) 1 calc R U P B 1
H43C H 0.7920 0.4366 0.1996 0.061 Uiso 0.39(4) 1 calc R U P B 1
C43A C 0.7964(9) 0.5231(12) 0.1642(10) 0.046(2) Uani 0.61(4) 1 d . U P B 2
H43D H 0.8119 0.4600 0.1737 0.069 Uiso 0.61(4) 1 calc R U P B 2
H43E H 0.8480 0.5477 0.1880 0.069 Uiso 0.61(4) 1 calc R U P B 2
H43F H 0.8118 0.5427 0.1135 0.069 Uiso 0.61(4) 1 calc R U P B 2
C44 C 0.6569(2) 0.64989(14) 0.16728(13) 0.0506(6) Uani 1 1 d . U . . .
H44A H 0.7128 0.6746 0.1877 0.076 Uiso 1 1 calc R U . . .
H44B H 0.5765 0.6754 0.1829 0.076 Uiso 1 1 calc R U . . .
H44C H 0.6734 0.6622 0.1160 0.076 Uiso 1 1 calc R U . . .
C45 C 0.48946(14) 0.37975(10) 0.04769(9) 0.0254(3) Uani 1 1 d . . . . .
H45A H 0.4440 0.4123 0.0113 0.038 Uiso 1 1 calc R U . . .
H45B H 0.4458 0.3343 0.0755 0.038 Uiso 1 1 calc R U . . .
H45C H 0.5654 0.3537 0.0256 0.038 Uiso 1 1 calc R U . . .
C46 C 0.22875(12) 0.73012(9) 0.06793(7) 0.0179(3) Uani 1 1 d . . . . .
C47 C 0.16239(13) 0.70258(10) 0.02470(8) 0.0219(3) Uani 1 1 d . . . . .
H47 H 0.1205 0.7375 -0.0102 0.026 Uiso 1 1 calc R U . . .
C48 C 0.17053(13) 0.61458(10) 0.04336(7) 0.0196(3) Uani 1 1 d . . . . .
C49 C 0.25319(13) 0.82101(10) 0.06633(8) 0.0205(3) Uani 1 1 d . . . . .
C50 C 0.31273(16) 0.82790(11) 0.12857(9) 0.0297(4) Uani 1 1 d . . . . .
H50A H 0.3284 0.8873 0.1255 0.045 Uiso 1 1 calc R U . . .
H50B H 0.3871 0.7890 0.1279 0.045 Uiso 1 1 calc R U . . .
H50C H 0.2610 0.8119 0.1723 0.045 Uiso 1 1 calc R U . . .
C51 C 0.13759(16) 0.88250(11) 0.06645(11) 0.0355(4) Uani 1 1 d . . . . .
H51A H 0.1534 0.9414 0.0655 0.053 Uiso 1 1 calc R U . . .
H51B H 0.0835 0.8653 0.1089 0.053 Uiso 1 1 calc R U . . .
H51C H 0.1019 0.8801 0.0250 0.053 Uiso 1 1 calc R U . . .
C52 C 0.33467(17) 0.84669(11) -0.00189(9) 0.0321(4) Uani 1 1 d . . . . .
H52A H 0.3482 0.9066 -0.0052 0.048 Uiso 1 1 calc R U . . .
H52B H 0.2979 0.8408 -0.0421 0.048 Uiso 1 1 calc R U . . .
H52C H 0.4100 0.8090 -0.0019 0.048 Uiso 1 1 calc R U . . .
C53 C 0.11151(15) 0.55312(11) 0.01590(9) 0.0270(3) Uani 1 1 d . . . . .
H53A H 0.1689 0.5034 0.0051 0.040 Uiso 1 1 calc R U . . .
H53B H 0.0796 0.5822 -0.0268 0.040 Uiso 1 1 calc R U . . .
H53C H 0.0474 0.5335 0.0514 0.040 Uiso 1 1 calc R U . . .
C54 C 0.02501(14) 0.67767(11) 0.23440(9) 0.0281(4) Uani 1 1 d . U . . .
H54A H 0.0223 0.6147 0.2447 0.031(11) Uiso 0.530(15) 1 calc R . P C 1
H54B H 0.0302 0.6963 0.1831 0.045(14) Uiso 0.530(15) 1 calc R . P C 1
H54C H 0.0030 0.6214 0.2594 0.036(14) Uiso 0.470(15) 1 calc R . P C 2
H54D H 0.0431 0.6751 0.1835 0.018(11) Uiso 0.470(15) 1 calc R . P C 2
C55A C -0.0855(7) 0.7266(6) 0.2731(5) 0.0429(18) Uani 0.530(15) 1 d . U P C 1
H55A H -0.1332 0.7638 0.2391 0.051 Uiso 0.530(15) 1 calc R U P C 1
H55B H -0.1349 0.6854 0.3037 0.051 Uiso 0.530(15) 1 calc R U P C 1
C56A C -0.0441(4) 0.7754(7) 0.3125(5) 0.0431(18) Uani 0.530(15) 1 d . U P C 1
H56A H -0.0715 0.7566 0.3627 0.052 Uiso 0.530(15) 1 calc R U P C 1
H56B H -0.0774 0.8365 0.3003 0.052 Uiso 0.530(15) 1 calc R U P C 1
C55B C -0.0699(8) 0.7477(7) 0.2485(6) 0.047(2) Uani 0.470(15) 1 d . U P C 2
H55C H -0.0942 0.7785 0.2035 0.056 Uiso 0.470(15) 1 calc R U P C 2
H55D H -0.1387 0.7228 0.2769 0.056 Uiso 0.470(15) 1 calc R U P C 2
C56B C -0.0364(5) 0.8071(4) 0.2843(5) 0.0342(15) Uani 0.470(15) 1 d . U P C 2
H56C H -0.0920 0.8139 0.3277 0.041 Uiso 0.470(15) 1 calc R U P C 2
H56D H -0.0342 0.8641 0.2542 0.041 Uiso 0.470(15) 1 calc R U P C 2
C57 C 0.08543(14) 0.76876(11) 0.30154(9) 0.0273(4) Uani 1 1 d . U . . .
H57A H 0.1117 0.8234 0.2758 0.060(14) Uiso 0.530(15) 1 calc R . P C 1
H57B H 0.1164 0.7550 0.3470 0.034(11) Uiso 0.530(15) 1 calc R . P C 1
H57C H 0.1397 0.8129 0.2889 0.007(8) Uiso 0.470(15) 1 calc R . P C 2
H57D H 0.0823 0.7463 0.3523 0.036(12) Uiso 0.470(15) 1 calc R . P C 2
C58 C 0.39967(15) 0.71541(11) 0.30739(9) 0.0272(3) Uani 1 1 d . . . . .
H58A H 0.4473 0.7579 0.2785 0.041 Uiso 1 1 calc R U . . .
H58B H 0.4483 0.6750 0.3384 0.041 Uiso 1 1 calc R U . . .
H58C H 0.3334 0.7451 0.3357 0.041 Uiso 1 1 calc R U . . .
N1 N 0.71176(10) -0.05392(7) 0.37855(6) 0.0147(2) Uani 1 1 d . . . . .
N2 N 0.70480(10) -0.00596(8) 0.31291(6) 0.0158(2) Uani 1 1 d . . . . .
N3 N 0.90450(10) -0.02560(8) 0.40774(6) 0.0161(2) Uani 1 1 d . . . . .
N4 N 0.94575(10) 0.01883(8) 0.34344(6) 0.0172(2) Uani 1 1 d . . . . .
N5 N 0.71610(10) 0.06350(8) 0.45432(6) 0.0160(2) Uani 1 1 d . . . . .
N6 N 0.74924(10) 0.14005(8) 0.41700(6) 0.0171(2) Uani 1 1 d . . . . .
N7 N 0.22152(10) 0.46919(8) 0.20114(6) 0.0173(2) Uani 1 1 d . . . . .
N8 N 0.24060(11) 0.49837(8) 0.26002(6) 0.0186(3) Uani 1 1 d . . . . .
N9 N 0.42251(10) 0.49010(8) 0.12870(6) 0.0169(2) Uani 1 1 d . . . . .
N10 N 0.47043(10) 0.53639(8) 0.16753(6) 0.0185(3) Uani 1 1 d . . . . .
N11 N 0.23968(10) 0.59065(8) 0.09500(6) 0.0164(2) Uani 1 1 d . . . . .
N12 N 0.27498(10) 0.66272(8) 0.11085(6) 0.0169(2) Uani 1 1 d . . . . .
O1 O 0.60076(9) 0.20877(7) 0.29263(5) 0.0212(2) Uani 1 1 d . . . . .
O2 O 0.12479(9) 0.69921(7) 0.26046(6) 0.0224(2) Uani 1 1 d . . . . .
B1 B 0.77181(14) -0.02568(10) 0.43420(8) 0.0161(3) Uani 1 1 d . . . . .
B2 B 0.28865(14) 0.49776(10) 0.12679(9) 0.0168(3) Uani 1 1 d . . . . .
Ca1 Ca 0.79383(2) 0.12811(2) 0.29222(2) 0.01527(7) Uani 1 1 d . . . . .
Ca2 Ca 0.32406(2) 0.63534(2) 0.23052(2) 0.01534(7) Uani 1 1 d . . . . .

loop_
_atom_site_aniso_label
_atom_site_aniso_U_11
_atom_site_aniso_U_22
_atom_site_aniso_U_33
_atom_site_aniso_U_23
_atom_site_aniso_U_13
_atom_site_aniso_U_12
O1_2 0.036(2) 0.056(3) 0.058(5) -0.003(3) -0.011(3) -0.0073(18)
C1_2 0.032(2) 0.048(3) 0.030(3) -0.006(2) -0.001(2) -0.0105(18)
C2_2 0.077(4) 0.060(3) 0.118(7) 0.014(3) -0.038(4) -0.033(2)
C3_2 0.075(4) 0.083(4) 0.080(5) -0.009(3) -0.024(3) -0.036(3)
C4_2 0.073(5) 0.087(4) 0.095(6) -0.004(4) -0.029(4) -0.035(3)
O1_1 0.0518(17) 0.0419(14) 0.057(3) -0.0210(16) -0.0147(17) -0.0136(11)
C1_1 0.057(2) 0.080(3) 0.080(3) -0.048(2) -0.0117(18) -0.0240(17)
C2_1 0.080(2) 0.067(2) 0.068(3) -0.033(2) -0.0022(19) -0.0316(17)
C3_1 0.072(2) 0.054(2) 0.046(2) -0.0240(16) 0.0141(16) -0.0243(16)
C4_1 0.066(3) 0.054(2) 0.066(3) -0.029(2) -0.021(2) 0.0011(17)
C1 0.0121(6) 0.0179(7) 0.0179(7) -0.0034(5) -0.0011(5) -0.0010(5)
C2 0.0158(7) 0.0172(7) 0.0214(7) -0.0034(6) -0.0024(6) -0.0025(5)
C3 0.0121(6) 0.0166(7) 0.0198(7) -0.0008(5) 0.0000(5) -0.0002(5)
C4 0.0193(7) 0.0212(7) 0.0162(7) -0.0028(6) -0.0042(6) -0.0031(6)
C5 0.0256(8) 0.0249(8) 0.0210(8) 0.0001(6) -0.0079(6) -0.0013(6)
C6 0.0237(8) 0.0412(10) 0.0182(8) -0.0028(7) -0.0016(6) -0.0008(7)
C7 0.0420(10) 0.0293(9) 0.0241(8) -0.0039(7) -0.0129(7) -0.0099(8)
C8 0.0247(8) 0.0207(8) 0.0249(8) 0.0035(6) -0.0038(6) -0.0048(6)
C9 0.0141(6) 0.0224(7) 0.0228(7) -0.0103(6) -0.0030(6) -0.0018(6)
C10 0.0159(7) 0.0221(8) 0.0293(8) -0.0093(6) -0.0090(6) 0.0029(6)
C11 0.0189(7) 0.0163(7) 0.0243(7) -0.0058(6) -0.0095(6) 0.0013(6)
C12 0.0150(7) 0.0325(9) 0.0261(8) -0.0102(7) -0.0001(6) -0.0050(6)
C13 0.0218(8) 0.0373(9) 0.0230(8) -0.0074(7) -0.0006(6) -0.0052(7)
C14 0.0393(10) 0.0382(10) 0.0375(10) -0.0119(8) 0.0084(8) -0.0212(8)
C15 0.0157(8) 0.0619(13) 0.0335(10) -0.0146(9) -0.0002(7) -0.0023(8)
C16 0.0265(8) 0.0225(8) 0.0287(8) 0.0006(6) -0.0153(7) 0.0009(6)
C17 0.0147(6) 0.0222(7) 0.0204(7) -0.0080(6) -0.0077(6) 0.0029(6)
C18 0.0172(7) 0.0265(8) 0.0175(7) -0.0085(6) -0.0042(6) 0.0041(6)
C19 0.0136(6) 0.0271(8) 0.0147(7) -0.0042(6) -0.0045(5) 0.0017(6)
C20 0.0217(7) 0.0200(8) 0.0291(8) -0.0090(6) -0.0048(6) 0.0006(6)
C21 0.0375(10) 0.0311(9) 0.0453(11) -0.0196(8) -0.0114(8) -0.0038(8)
C22 0.0300(9) 0.0190(8) 0.0366(9) -0.0056(7) -0.0010(7) -0.0053(7)
C23 0.0278(9) 0.0218(8) 0.0464(11) -0.0077(8) -0.0052(8) 0.0041(7)
C24 0.0196(7) 0.0319(9) 0.0164(7) -0.0005(6) -0.0009(6) 0.0002(6)
C25 0.0180(7) 0.0249(8) 0.0249(8) -0.0013(6) 0.0006(6) -0.0028(6)
C26 0.0191(8) 0.0349(10) 0.0540(12) -0.0046(9) -0.0034(8) 0.0021(7)
C27 0.0274(9) 0.0406(11) 0.0514(12) 0.0076(9) -0.0134(8) 0.0067(8)
C28 0.0281(8) 0.0191(8) 0.0320(9) 0.0067(7) -0.0095(7) 0.0016(6)
C29 0.0273(8) 0.0309(9) 0.0231(8) 0.0038(7) -0.0015(7) -0.0076(7)
C30 0.0191(7) 0.0161(7) 0.0232(8) -0.0008(6) 0.0030(6) 0.0012(6)
C31 0.0215(8) 0.0222(8) 0.0315(9) 0.0023(7) 0.0022(6) -0.0071(6)
C32 0.0186(7) 0.0180(7) 0.0319(8) -0.0008(6) -0.0041(6) -0.0047(6)
C33 0.0319(9) 0.0198(8) 0.0202(8) -0.0010(6) 0.0057(6) 0.0009(6)
C34 0.0393(10) 0.0463(11) 0.0222(8) -0.0104(8) -0.0006(7) -0.0048(9)
C35 0.0600(13) 0.0265(9) 0.0253(9) 0.0034(7) 0.0045(9) -0.0001(9)
C36 0.0413(10) 0.0319(10) 0.0270(9) -0.0058(7) 0.0073(8) 0.0072(8)
C37 0.0378(10) 0.0312(9) 0.0412(10) -0.0005(8) -0.0104(8) -0.0206(8)
C38 0.0166(7) 0.0218(7) 0.0211(7) -0.0026(6) -0.0021(6) -0.0028(6)
C39 0.0162(7) 0.0230(8) 0.0249(8) -0.0038(6) 0.0010(6) -0.0010(6)
C40 0.0203(7) 0.0158(7) 0.0182(7) -0.0026(6) 0.0010(6) -0.0010(6)
C41 0.0180(7) 0.0361(9) 0.0371(9) -0.0139(7) -0.0069(7) -0.0037(7)
C42 0.0391(10) 0.0434(11) 0.0372(10) -0.0148(8) -0.0171(8) -0.0013(8)
C43 0.014(3) 0.064(7) 0.046(5) -0.016(5) -0.006(3) -0.002(4)
C43A 0.021(2) 0.060(5) 0.067(5) -0.039(4) -0.013(3) 0.001(3)
C44 0.0526(13) 0.0437(12) 0.0654(14) -0.0016(10) -0.0225(11) -0.0292(10)
C45 0.0242(8) 0.0242(8) 0.0284(8) -0.0115(7) 0.0017(6) -0.0024(6)
C46 0.0188(7) 0.0201(7) 0.0138(7) -0.0019(5) -0.0003(5) -0.0028(6)
C47 0.0228(7) 0.0259(8) 0.0172(7) 0.0000(6) -0.0059(6) -0.0040(6)
C48 0.0178(7) 0.0265(8) 0.0160(7) -0.0044(6) -0.0030(5) -0.0052(6)
C49 0.0243(7) 0.0190(7) 0.0179(7) -0.0020(6) -0.0032(6) -0.0026(6)
C50 0.0439(10) 0.0211(8) 0.0279(9) -0.0015(7) -0.0125(7) -0.0110(7)
C51 0.0340(9) 0.0253(9) 0.0491(11) -0.0123(8) -0.0104(8) 0.0027(7)
C52 0.0450(10) 0.0229(8) 0.0267(9) -0.0016(7) 0.0036(8) -0.0110(8)
C53 0.0278(8) 0.0319(9) 0.0257(8) -0.0046(7) -0.0103(7) -0.0106(7)
C54 0.0191(7) 0.0335(9) 0.0351(9) -0.0138(7) -0.0042(7) -0.0040(7)
C55A 0.0149(19) 0.039(3) 0.077(5) -0.028(3) 0.008(3) -0.0056(19)
C56A 0.0226(18) 0.049(4) 0.061(4) -0.033(3) 0.004(2) 0.005(2)
C55B 0.018(3) 0.058(5) 0.071(5) -0.032(4) -0.016(3) 0.011(3)
C56B 0.022(2) 0.025(3) 0.056(4) -0.014(2) -0.004(2) 0.0026(19)
C57 0.0254(8) 0.0235(8) 0.0338(9) -0.0139(7) 0.0003(7) 0.0000(6)
C58 0.0313(9) 0.0266(8) 0.0270(8) -0.0080(7) -0.0085(7) -0.0049(7)
N1 0.0139(5) 0.0143(6) 0.0145(6) 0.0006(4) -0.0026(4) -0.0001(4)
N2 0.0153(6) 0.0178(6) 0.0137(6) -0.0008(5) -0.0033(4) -0.0013(5)
N3 0.0153(6) 0.0165(6) 0.0161(6) -0.0019(5) -0.0046(5) 0.0009(5)
N4 0.0152(6) 0.0199(6) 0.0161(6) -0.0031(5) -0.0016(5) -0.0018(5)
N5 0.0152(6) 0.0184(6) 0.0137(6) -0.0009(5) -0.0029(4) -0.0006(5)
N6 0.0164(6) 0.0164(6) 0.0181(6) -0.0022(5) -0.0037(5) -0.0005(5)
N7 0.0159(6) 0.0145(6) 0.0213(6) -0.0030(5) -0.0018(5) -0.0022(5)
N8 0.0196(6) 0.0166(6) 0.0186(6) -0.0048(5) 0.0012(5) -0.0013(5)
N9 0.0170(6) 0.0166(6) 0.0176(6) -0.0052(5) -0.0009(5) -0.0026(5)
N10 0.0166(6) 0.0200(6) 0.0204(6) -0.0060(5) -0.0025(5) -0.0037(5)
N11 0.0169(6) 0.0185(6) 0.0155(6) -0.0046(5) -0.0025(5) -0.0045(5)
N12 0.0191(6) 0.0165(6) 0.0162(6) -0.0046(5) -0.0026(5) -0.0034(5)
O1 0.0163(5) 0.0197(5) 0.0240(5) 0.0041(4) -0.0034(4) 0.0001(4)
O2 0.0180(5) 0.0225(6) 0.0284(6) -0.0120(5) -0.0021(4) -0.0002(4)
B1 0.0151(7) 0.0161(8) 0.0164(7) -0.0009(6) -0.0037(6) 0.0000(6)
B2 0.0172(7) 0.0164(8) 0.0180(8) -0.0050(6) -0.0013(6) -0.0042(6)
Ca1 0.01477(13) 0.01558(14) 0.01466(13) -0.00058(10) -0.00210(10) -0.00160(10)
Ca2 0.01656(14) 0.01552(14) 0.01470(13) -0.00382(10) -0.00224(10) -0.00277(11)

loop_
_atom_type_symbol
_atom_type_description
_atom_type_scat_dispersion_real
_atom_type_scat_dispersion_imag
_atom_type_scat_source
C C 0.0033 0.0016 'International Tables Vol C Tables 4.2.6.8 and 6.1.1.4'
H H 0.0000 0.0000 'International Tables Vol C Tables 4.2.6.8 and 6.1.1.4'
N N 0.0061 0.0033 'International Tables Vol C Tables 4.2.6.8 and 6.1.1.4'
O O 0.0106 0.0060 'International Tables Vol C Tables 4.2.6.8 and 6.1.1.4'
B B 0.0013 0.0007 'International Tables Vol C Tables 4.2.6.8 and 6.1.1.4'
Ca Ca 0.2262 0.3064 'International Tables Vol C Tables 4.2.6.8 and 6.1.1.4'

loop_
_geom_angle_atom_site_label_1
_geom_angle_atom_site_label_2
_geom_angle_atom_site_label_3
_geom_angle
C1_2 O1_2 C4_2 110.1(8)
O1_2 C1_2 C2_2 105.6(6)
O1_2 C1_2 H1A_2 110.6
C2_2 C1_2 H1A_2 110.6
O1_2 C1_2 H1B_2 110.6
C2_2 C1_2 H1B_2 110.6
H1A_2 C1_2 H1B_2 108.7
C1_2 C2_2 C3_2 104.9(6)
C1_2 C2_2 H2A_2 110.8
C3_2 C2_2 H2A_2 110.8
C1_2 C2_2 H2B_2 110.8
C3_2 C2_2 H2B_2 110.8
H2A_2 C2_2 H2B_2 108.8
C4_2 C3_2 C2_2 106.9(6)
C4_2 C3_2 H3A_2 110.4
C2_2 C3_2 H3A_2 110.3
C4_2 C3_2 H3B_2 110.3
C2_2 C3_2 H3B_2 110.4
H3A_2 C3_2 H3B_2 108.6
O1_2 C4_2 C3_2 104.0(7)
O1_2 C4_2 H4A_2 110.9
C3_2 C4_2 H4A_2 110.9
O1_2 C4_2 H4B_2 111.0
C3_2 C4_2 H4B_2 111.0
H4A_2 C4_2 H4B_2 109.0
C1_1 O1_1 C4_1 107.9(4)
O1_1 C1_1 C2_1 108.4(4)
O1_1 C1_1 H1A_1 110.0
C2_1 C1_1 H1A_1 110.0
O1_1 C1_1 H1B_1 110.0
C2_1 C1_1 H1B_1 110.0
H1A_1 C1_1 H1B_1 108.4
C3_1 C2_1 C1_1 105.6(3)
C3_1 C2_1 H2A_1 110.6
C1_1 C2_1 H2A_1 110.6
C3_1 C2_1 H2B_1 110.6
C1_1 C2_1 H2B_1 110.6
H2A_1 C2_1 H2B_1 108.8
C2_1 C3_1 C4_1 103.7(3)
C2_1 C3_1 H3A_1 111.0
C4_1 C3_1 H3A_1 111.0
C2_1 C3_1 H3B_1 111.0
C4_1 C3_1 H3B_1 111.0
H3A_1 C3_1 H3B_1 109.0
O1_1 C4_1 C3_1 108.0(4)
O1_1 C4_1 H4A_1 110.1
C3_1 C4_1 H4A_1 110.1
O1_1 C4_1 H4B_1 110.1
C3_1 C4_1 H4B_1 110.1
H4A_1 C4_1 H4B_1 108.4
N2 C1 C2 110.19(12)
N2 C1 C4 121.41(12)
C2 C1 C4 128.30(13)
C3 C2 C1 105.67(13)
C3 C2 H2 127.2
C1 C2 H2 127.2
N1 C3 C2 108.07(12)
N1 C3 C8 123.76(13)
C2 C3 C8 128.15(14)
C1 C4 C7 109.56(12)
C1 C4 C5 110.60(12)
C7 C4 C5 108.57(12)
C1 C4 C6 109.27(12)
C7 C4 C6 109.44(13)
C5 C4 C6 109.38(13)
C4 C5 H5A 109.5
C4 C5 H5B 109.5
H5A C5 H5B 109.5
C4 C5 H5C 109.5
H5A C5 H5C 109.5
H5B C5 H5C 109.5
C4 C6 H6A 109.5
C4 C6 H6B 109.5
H6A C6 H6B 109.5
C4 C6 H6C 109.5
H6A C6 H6C 109.5
H6B C6 H6C 109.5
C4 C7 H7A 109.5
C4 C7 H7B 109.5
H7A C7 H7B 109.5
C4 C7 H7C 109.5
H7A C7 H7C 109.5
H7B C7 H7C 109.5
C3 C8 H8A 109.5
C3 C8 H8B 109.5
H8A C8 H8B 109.5
C3 C8 H8C 109.5
H8A C8 H8C 109.5
H8B C8 H8C 109.5
N4 C9 C10 110.11(13)
N4 C9 C12 120.78(13)
C10 C9 C12 129.10(13)
C11 C10 C9 105.95(13)
C11 C10 H10 127.0
C9 C10 H10 127.0
N3 C11 C10 107.64(13)
N3 C11 C16 123.11(13)
C10 C11 C16 129.25(13)
C9 C12 C15 109.83(14)
C9 C12 C13 110.23(12)
C15 C12 C13 108.36(13)
C9 C12 C14 109.11(13)
C15 C12 C14 109.43(14)
C13 C12 C14 109.86(15)
C12 C13 H13A 109.5
C12 C13 H13B 109.5
H13A C13 H13B 109.5
C12 C13 H13C 109.5
H13A C13 H13C 109.5
H13B C13 H13C 109.5
C12 C14 H14A 109.5
C12 C14 H14B 109.5
H14A C14 H14B 109.5
C12 C14 H14C 109.5
H14A C14 H14C 109.5
H14B C14 H14C 109.5
C12 C15 H15A 109.5
C12 C15 H15B 109.5
H15A C15 H15B 109.5
C12 C15 H15C 109.5
H15A C15 H15C 109.5
H15B C15 H15C 109.5
C11 C16 H16A 109.5
C11 C16 H16B 109.5
H16A C16 H16B 109.5
C11 C16 H16C 109.5
H16A C16 H16C 109.5
H16B C16 H16C 109.5
N6 C17 C18 110.20(13)
N6 C17 C20 122.25(13)
C18 C17 C20 127.54(13)
C19 C18 C17 105.72(13)
C19 C18 H18 127.1
C17 C18 H18 127.1
N5 C19 C18 107.94(13)
N5 C19 C24 122.78(13)
C18 C19 C24 129.27(14)
C17 C20 C22 111.29(13)
C17 C20 C23 109.02(13)
C22 C20 C23 110.02(14)
C17 C20 C21 109.04(13)
C22 C20 C21 109.14(14)
C23 C20 C21 108.27(14)
C20 C21 H21A 109.5
C20 C21 H21B 109.5
H21A C21 H21B 109.5
C20 C21 H21C 109.5
H21A C21 H21C 109.5
H21B C21 H21C 109.5
C20 C22 H22A 109.5
C20 C22 H22B 109.5
H22A C22 H22B 109.5
C20 C22 H22C 109.5
H22A C22 H22C 109.5
H22B C22 H22C 109.5
C20 C23 H23A 109.5
C20 C23 H23B 109.5
H23A C23 H23B 109.5
C20 C23 H23C 109.5
H23A C23 H23C 109.5
H23B C23 H23C 109.5
C19 C24 H24A 109.5
C19 C24 H24B 109.5
H24A C24 H24B 109.5
C19 C24 H24C 109.5
H24A C24 H24C 109.5
H24B C24 H24C 109.5
O1 C25 C26 105.67(13)
O1 C25 H25A 110.6
C26 C25 H25A 110.6
O1 C25 H25B 110.6
C26 C25 H25B 110.6
H25A C25 H25B 108.7
C27 C26 C25 103.00(14)
C27 C26 H26A 111.2
C25 C26 H26A 111.2
C27 C26 H26B 111.2
C25 C26 H26B 111.2
H26A C26 H26B 109.1
C26 C27 C28 103.23(14)
C26 C27 H27A 111.1
C28 C27 H27A 111.1
C26 C27 H27B 111.1
C28 C27 H27B 111.1
H27A C27 H27B 109.1
O1 C28 C27 104.93(13)
O1 C28 H28A 110.8
C27 C28 H28A 110.8
O1 C28 H28B 110.8
C27 C28 H28B 110.8
H28A C28 H28B 108.8
Ca1 C29 H29A 109.5
Ca1 C29 H29B 109.5
H29A C29 H29B 109.5
Ca1 C29 H29C 109.5
H29A C29 H29C 109.5
H29B C29 H29C 109.5
N8 C30 C31 109.91(14)
N8 C30 C33 121.79(14)
C31 C30 C33 128.30(14)
C32 C31 C30 106.17(13)
C32 C31 H31 126.9
C30 C31 H31 126.9
N7 C32 C31 107.73(14)
N7 C32 C37 123.75(14)
C31 C32 C37 128.50(14)
C30 C33 C34 110.76(13)
C30 C33 C36 109.53(14)
C34 C33 C36 109.48(15)
C30 C33 C35 109.29(14)
C34 C33 C35 109.46(15)
C36 C33 C35 108.29(14)
C33 C34 H34A 109.5
C33 C34 H34B 109.5
H34A C34 H34B 109.5
C33 C34 H34C 109.5
H34A C34 H34C 109.5
H34B C34 H34C 109.5
C33 C35 H35A 109.5
C33 C35 H35B 109.5
H35A C35 H35B 109.5
C33 C35 H35C 109.5
H35A C35 H35C 109.5
H35B C35 H35C 109.5
C33 C36 H36A 109.5
C33 C36 H36B 109.5
H36A C36 H36B 109.5
C33 C36 H36C 109.5
H36A C36 H36C 109.5
H36B C36 H36C 109.5
C32 C37 H37A 109.5
C32 C37 H37B 109.5
H37A C37 H37B 109.5
C32 C37 H37C 109.5
H37A C37 H37C 109.5
H37B C37 H37C 109.5
N10 C38 C39 110.26(13)
N10 C38 C41 121.06(13)
C39 C38 C41 128.68(14)
C40 C39 C38 105.90(13)
C40 C39 H39 127.0
C38 C39 H39 127.0
N9 C40 C39 107.75(13)
N9 C40 C45 124.31(13)
C39 C40 C45 127.93(14)
C43A C41 C38 110.7(4)
C43A C41 C42 113.6(8)
C38 C41 C42 109.93(14)
C43A C41 C44 103.1(8)
C38 C41 C44 109.55(14)
C42 C41 C44 109.68(16)
C38 C41 C43 107.5(8)
C42 C41 C43 100.9(7)
C44 C41 C43 118.9(9)
C41 C42 H42A 109.5
C41 C42 H42B 109.5
H42A C42 H42B 109.5
C41 C42 H42C 109.5
H42A C42 H42C 109.5
H42B C42 H42C 109.5
C41 C43 H43A 109.5
C41 C43 H43B 109.5
H43A C43 H43B 109.5
C41 C43 H43C 109.5
H43A C43 H43C 109.5
H43B C43 H43C 109.5
C41 C43A H43D 109.5
C41 C43A H43E 109.5
H43D C43A H43E 109.5
C41 C43A H43F 109.5
H43D C43A H43F 109.5
H43E C43A H43F 109.5
C41 C44 H44A 109.5
C41 C44 H44B 109.5
H44A C44 H44B 109.5
C41 C44 H44C 109.5
H44A C44 H44C 109.5
H44B C44 H44C 109.5
C40 C45 H45A 109.5
C40 C45 H45B 109.5
H45A C45 H45B 109.5
C40 C45 H45C 109.5
H45A C45 H45C 109.5
H45B C45 H45C 109.5
N12 C46 C47 110.26(13)
N12 C46 C49 122.61(13)
C47 C46 C49 127.07(13)
C48 C47 C46 105.66(13)
C48 C47 H47 127.2
C46 C47 H47 127.2
N11 C48 C47 108.11(13)
N11 C48 C53 123.84(14)
C47 C48 C53 128.00(14)
C46 C49 C50 111.61(12)
C46 C49 C51 109.45(13)
C50 C49 C51 109.88(14)
C46 C49 C52 108.12(12)
C50 C49 C52 109.03(14)
C51 C49 C52 108.68(14)
C49 C50 H50A 109.5
C49 C50 H50B 109.5
H50A C50 H50B 109.5
C49 C50 H50C 109.5
H50A C50 H50C 109.5
H50B C50 H50C 109.5
C49 C51 H51A 109.5
C49 C51 H51B 109.5
H51A C51 H51B 109.5
C49 C51 H51C 109.5
H51A C51 H51C 109.5
H51B C51 H51C 109.5
C49 C52 H52A 109.5
C49 C52 H52B 109.5
H52A C52 H52B 109.5
C49 C52 H52C 109.5
H52A C52 H52C 109.5
H52B C52 H52C 109.5
C48 C53 H53A 109.5
C48 C53 H53B 109.5
H53A C53 H53B 109.5
C48 C53 H53C 109.5
H53A C53 H53C 109.5
H53B C53 H53C 109.5
O2 C54 C55B 104.5(4)
O2 C54 C55A 105.7(3)
O2 C54 H54A 110.6
C55A C54 H54A 110.6
O2 C54 H54B 110.6
C55A C54 H54B 110.6
H54A C54 H54B 108.7
O2 C54 H54C 110.8
C55B C54 H54C 110.8
O2 C54 H54D 110.8
C55B C54 H54D 110.8
H54C C54 H54D 108.9
C56A C55A C54 105.8(5)
C56A C55A H55A 110.6
C54 C55A H55A 110.6
C56A C55A H55B 110.6
C54 C55A H55B 110.6
H55A C55A H55B 108.7
C55A C56A C57 112.9(5)
C55A C56A H56A 109.0
C57 C56A H56A 109.0
C55A C56A H56B 109.0
C57 C56A H56B 109.0
H56A C56A H56B 107.8
C56B C55B C54 112.7(6)
C56B C55B H55C 109.1
C54 C55B H55C 109.1
C56B C55B H55D 109.1
C54 C55B H55D 109.1
H55C C55B H55D 107.8
C55B C56B C57 105.0(5)
C55B C56B H56C 110.7
C57 C56B H56C 110.7
C55B C56B H56D 110.7
C57 C56B H56D 110.7
H56C C56B H56D 108.8
O2 C57 C56A 104.8(2)
O2 C57 C56B 106.2(3)
O2 C57 H57A 110.8
C56A C57 H57A 110.8
O2 C57 H57B 110.8
C56A C57 H57B 110.8
H57A C57 H57B 108.9
O2 C57 H57C 110.5
C56B C57 H57C 110.5
O2 C57 H57D 110.5
C56B C57 H57D 110.5
H57C C57 H57D 108.7
Ca2 C58 H58A 109.5
Ca2 C58 H58B 109.5
H58A C58 H58B 109.5
Ca2 C58 H58C 109.5
H58A C58 H58C 109.5
H58B C58 H58C 109.5
C3 N1 N2 109.85(11)
C3 N1 B1 126.89(11)
N2 N1 B1 122.62(11)
C1 N2 N1 106.22(11)
C1 N2 Ca1 138.65(9)
N1 N2 Ca1 114.41(8)
C11 N3 N4 110.17(11)
C11 N3 B1 127.28(12)
N4 N3 B1 122.26(11)
C9 N4 N3 106.13(11)
C9 N4 Ca1 139.46(10)
N3 N4 Ca1 113.23(8)
C19 N5 N6 109.75(12)
C19 N5 B1 126.36(12)
N6 N5 B1 122.67(11)
C17 N6 N5 106.38(12)
C17 N6 Ca1 137.56(10)
N5 N6 Ca1 109.29(8)
C32 N7 N8 109.68(12)
C32 N7 B2 127.67(12)
N8 N7 B2 122.36(11)
C30 N8 N7 106.50(12)
C30 N8 Ca2 138.41(10)
N7 N8 Ca2 112.06(8)
C40 N9 N10 109.75(11)
C40 N9 B2 127.18(12)
N10 N9 B2 123.07(11)
C38 N10 N9 106.33(12)
C38 N10 Ca2 139.91(10)
N9 N10 Ca2 113.73(8)
C48 N11 N12 109.48(12)
C48 N11 B2 127.81(12)
N12 N11 B2 122.26(11)
C46 N12 N11 106.49(11)
C46 N12 Ca2 136.59(10)
N11 N12 Ca2 110.50(8)
C25 O1 C28 109.80(11)
C25 O1 Ca1 121.56(8)
C28 O1 Ca1 127.44(9)
C54 O2 C57 109.43(11)
C54 O2 Ca2 123.72(9)
C57 O2 Ca2 126.68(9)
N3 B1 N1 109.55(11)
N3 B1 N5 110.26(12)
N1 B1 N5 113.53(11)
N3 B1 H01 107.9(8)
N1 B1 H01 107.4(8)
N5 B1 H01 108.0(8)
N9 B2 N11 110.82(12)
N9 B2 N7 111.03(12)
N11 B2 N7 111.67(12)
N9 B2 H02 108.6(8)
N11 B2 H02 108.3(8)
N7 B2 H02 106.3(8)
O1 Ca1 N6 81.12(4)
O1 Ca1 N2 89.26(4)
N6 Ca1 N2 91.03(4)
O1 Ca1 N4 154.10(4)
N6 Ca1 N4 77.61(4)
N2 Ca1 N4 76.59(4)
O1 Ca1 C29 89.36(5)
N6 Ca1 C29 139.52(5)
N2 Ca1 C29 128.32(5)
N4 Ca1 C29 116.46(5)
O2 Ca2 N12 84.09(4)
O2 Ca2 N10 151.06(4)
N12 Ca2 N10 75.49(4)
O2 Ca2 N8 84.40(4)
N12 Ca2 N8 93.21(4)
N10 Ca2 N8 76.62(4)
O2 Ca2 C58 92.62(5)
N12 Ca2 C58 136.82(5)
N10 Ca2 C58 116.30(5)
N8 Ca2 C58 129.42(5)

loop_
_geom_bond_atom_site_label_1
_geom_bond_atom_site_label_2
_geom_bond_distance
O1_2 C1_2 1.435(8)
O1_2 C4_2 1.436(10)
C1_2 C2_2 1.491(9)
C1_2 H1A_2 0.9900
C1_2 H1B_2 0.9900
C2_2 C3_2 1.522(9)
C2_2 H2A_2 0.9900
C2_2 H2B_2 0.9900
C3_2 C4_2 1.448(10)
C3_2 H3A_2 0.9900
C3_2 H3B_2 0.9900
C4_2 H4A_2 0.9900
C4_2 H4B_2 0.9900
O1_1 C1_1 1.389(5)
O1_1 C4_1 1.408(5)
C1_1 C2_1 1.515(6)
C1_1 H1A_1 0.9900
C1_1 H1B_1 0.9900
C2_1 C3_1 1.480(6)
C2_1 H2A_1 0.9900
C2_1 H2B_1 0.9900
C3_1 C4_1 1.500(6)
C3_1 H3A_1 0.9900
C3_1 H3B_1 0.9900
C4_1 H4A_1 0.9900
C4_1 H4B_1 0.9900
C1 N2 1.3430(18)
C1 C2 1.399(2)
C1 C4 1.518(2)
C2 C3 1.379(2)
C2 H2 0.9500
C3 N1 1.3528(18)
C3 C8 1.499(2)
C4 C7 1.531(2)
C4 C5 1.532(2)
C4 C6 1.535(2)
C5 H5A 0.9800
C5 H5B 0.9800
C5 H5C 0.9800
C6 H6A 0.9800
C6 H6B 0.9800
C6 H6C 0.9800
C7 H7A 0.9800
C7 H7B 0.9800
C7 H7C 0.9800
C8 H8A 0.9800
C8 H8B 0.9800
C8 H8C 0.9800
C9 N4 1.3416(18)
C9 C10 1.400(2)
C9 C12 1.514(2)
C10 C11 1.379(2)
C10 H10 0.9500
C11 N3 1.3538(18)
C11 C16 1.496(2)
C12 C15 1.531(2)
C12 C13 1.532(2)
C12 C14 1.532(2)
C13 H13A 0.9800
C13 H13B 0.9800
C13 H13C 0.9800
C14 H14A 0.9800
C14 H14B 0.9800
C14 H14C 0.9800
C15 H15A 0.9800
C15 H15B 0.9800
C15 H15C 0.9800
C16 H16A 0.9800
C16 H16B 0.9800
C16 H16C 0.9800
C17 N6 1.3392(19)
C17 C18 1.404(2)
C17 C20 1.515(2)
C18 C19 1.376(2)
C18 H18 0.9500
C19 N5 1.3597(18)
C19 C24 1.493(2)
C20 C22 1.528(2)
C20 C23 1.537(2)
C20 C21 1.538(2)
C21 H21A 0.9800
C21 H21B 0.9800
C21 H21C 0.9800
C22 H22A 0.9800
C22 H22B 0.9800
C22 H22C 0.9800
C23 H23A 0.9800
C23 H23B 0.9800
C23 H23C 0.9800
C24 H24A 0.9800
C24 H24B 0.9800
C24 H24C 0.9800
C25 O1 1.4513(18)
C25 C26 1.512(2)
C25 H25A 0.9900
C25 H25B 0.9900
C26 C27 1.503(3)
C26 H26A 0.9900
C26 H26B 0.9900
C27 C28 1.522(2)
C27 H27A 0.9900
C27 H27B 0.9900
C28 O1 1.4564(18)
C28 H28A 0.9900
C28 H28B 0.9900
C29 Ca1 2.4822(16)
C29 H29A 0.9800
C29 H29B 0.9800
C29 H29C 0.9800
C30 N8 1.3393(19)
C30 C31 1.396(2)
C30 C33 1.520(2)
C31 C32 1.376(2)
C31 H31 0.9500
C32 N7 1.3561(19)
C32 C37 1.494(2)
C33 C34 1.529(3)
C33 C36 1.531(2)
C33 C35 1.536(2)
C34 H34A 0.9800
C34 H34B 0.9800
C34 H34C 0.9800
C35 H35A 0.9800
C35 H35B 0.9800
C35 H35C 0.9800
C36 H36A 0.9800
C36 H36B 0.9800
C36 H36C 0.9800
C37 H37A 0.9800
C37 H37B 0.9800
C37 H37C 0.9800
C38 N10 1.3402(19)
C38 C39 1.395(2)
C38 C41 1.519(2)
C39 C40 1.379(2)
C39 H39 0.9500
C40 N9 1.3582(18)
C40 C45 1.492(2)
C41 C43A 1.513(10)
C41 C42 1.526(3)
C41 C44 1.530(3)
C41 C43 1.605(17)
C42 H42A 0.9800
C42 H42B 0.9800
C42 H42C 0.9800
C43 H43A 0.9800
C43 H43B 0.9800
C43 H43C 0.9800
C43A H43D 0.9800
C43A H43E 0.9800
C43A H43F 0.9800
C44 H44A 0.9800
C44 H44B 0.9800
C44 H44C 0.9800
C45 H45A 0.9800
C45 H45B 0.9800
C45 H45C 0.9800
C46 N12 1.3375(18)
C46 C47 1.400(2)
C46 C49 1.511(2)
C47 C48 1.374(2)
C47 H47 0.9500
C48 N11 1.3593(18)
C48 C53 1.496(2)
C49 C50 1.525(2)
C49 C51 1.532(2)
C49 C52 1.535(2)
C50 H50A 0.9800
C50 H50B 0.9800
C50 H50C 0.9800
C51 H51A 0.9800
C51 H51B 0.9800
C51 H51C 0.9800
C52 H52A 0.9800
C52 H52B 0.9800
C52 H52C 0.9800
C53 H53A 0.9800
C53 H53B 0.9800
C53 H53C 0.9800
C54 O2 1.4519(18)
C54 C55B 1.468(9)
C54 C55A 1.550(8)
C54 H54A 0.9900
C54 H54B 0.9900
C54 H54C 0.9900
C54 H54D 0.9900
C55A C56A 1.372(10)
C55A H55A 0.9900
C55A H55B 0.9900
C56A C57 1.475(5)
C56A H56A 0.9900
C56A H56B 0.9900
C55B C56B 1.406(10)
C55B H55C 0.9900
C55B H55D 0.9900
C56B C57 1.518(6)
C56B H56C 0.9900
C56B H56D 0.9900
C57 O2 1.4546(18)
C57 H57A 0.9900
C57 H57B 0.9900
C57 H57C 0.9900
C57 H57D 0.9900
C58 Ca2 2.4772(16)
C58 H58A 0.9800
C58 H58B 0.9800
C58 H58C 0.9800
N1 N2 1.3796(16)
N1 B1 1.5497(19)
N2 Ca1 2.4565(12)
N3 N4 1.3791(16)
N3 B1 1.5441(19)
N4 Ca1 2.4777(12)
N5 N6 1.3791(17)
N5 B1 1.553(2)
N6 Ca1 2.4461(12)
N7 N8 1.3789(17)
N7 B2 1.560(2)
N8 Ca2 2.4608(13)
N9 N10 1.3785(16)
N9 B2 1.548(2)
N10 Ca2 2.4588(13)
N11 N12 1.3774(16)
N11 B2 1.555(2)
N12 Ca2 2.4494(12)
O1 Ca1 2.4026(10)
O2 Ca2 2.4006(11)
B1 H01 1.081(15)
B2 H02 1.079(15)
